data_7014687
loop_
_publ_author_name
'Yang, Zhenghao'
'Yan, Chongchong'
'Chen, Yuncong'
'Zhu, Chengcheng'
'Zhang, Changli'
'Dong, Xindian'
'Yang, Weiqi'
'Guo, Zijian'
'Lu, Yi'
'He, Weijiang'

_publ_section_title
;
 A novel terpyridine/benzofurazan hybrid fluorophore: metal sensing
 behavior and application.
;
_journal_issue 10
_journal_name_full 'Dalton transactions (Cambridge, England : 2003)'
_journal_page_first 2173
_journal_page_last 2176
_journal_paper_doi 10.1039/c0dt01053g
_journal_volume 40
_journal_year 2011
_chemical_formula_moiety 'C23 H18 N6 O'
_chemical_formula_sum 'C23 H18 N6 O'
_chemical_formula_weight 394.43
_chemical_name_systematic
;
?
;
_space_group_IT_number 2
_symmetry_cell_setting triclinic
_symmetry_space_group_name_Hall '-P 1'
_symmetry_space_group_name_H-M 'P -1'
_atom_sites_solution_hydrogens geom
_atom_sites_solution_primary direct
_atom_sites_solution_secondary difmap
_audit_creation_method SHELXL-97
_cell_angle_alpha 90.693(3)
_cell_angle_beta 97.346(2)
_cell_angle_gamma 107.751(2)
_cell_formula_units_Z 2
_cell_length_a 8.7846(14)
_cell_length_b 9.1746(15)
_cell_length_c 12.361(2)
_cell_measurement_reflns_used 878
_cell_measurement_temperature 298(2)
_cell_measurement_theta_max 22.18
_cell_measurement_theta_min 2.46
_cell_volume 939.6(3)
_computing_cell_refinement 'Bruker SMART'
_computing_data_collection 'Bruker SMART'
_computing_data_reduction 'Bruker SAINT'
_computing_molecular_graphics 'Bruker SHELXTL'
_computing_publication_material 'Bruker SHELXTL'
_computing_structure_refinement 'SHELXL-97 (Sheldrick, 1997)'
_computing_structure_solution 'SHELXS-97 (Sheldrick, 1990)'
_diffrn_ambient_temperature 298(2)
_diffrn_measured_fraction_theta_full 0.981
_diffrn_measured_fraction_theta_max 0.981
_diffrn_measurement_device_type 'CCD area detector'
_diffrn_measurement_method 'phi and omega scans'
_diffrn_radiation_monochromator graphite
_diffrn_radiation_source 'fine-focus sealed tube'
_diffrn_radiation_type MoK\a
_diffrn_radiation_wavelength 0.71073
_diffrn_reflns_av_R_equivalents 0.1028
_diffrn_reflns_av_sigmaI/netI 0.1270
_diffrn_reflns_limit_h_max 10
_diffrn_reflns_limit_h_min -10
_diffrn_reflns_limit_k_max 11
_diffrn_reflns_limit_k_min -5
_diffrn_reflns_limit_l_max 15
_diffrn_reflns_limit_l_min -15
_diffrn_reflns_number 5178
_diffrn_reflns_theta_full 26.00
_diffrn_reflns_theta_max 26.00
_diffrn_reflns_theta_min 2.46
_exptl_absorpt_coefficient_mu 0.091
_exptl_absorpt_correction_T_max 0.987
_exptl_absorpt_correction_T_min 0.978
_exptl_absorpt_correction_type multi-scan
_exptl_absorpt_process_details 'SADABS; Bruker, 2000'
_exptl_crystal_colour red
_exptl_crystal_density_diffrn 1.394
_exptl_crystal_density_method 'not measured'
_exptl_crystal_description block
_exptl_crystal_F_000 412
_exptl_crystal_size_max 0.25
_exptl_crystal_size_mid 0.23
_exptl_crystal_size_min 0.15
_refine_diff_density_max 0.223
_refine_diff_density_min -0.201
_refine_diff_density_rms 0.052
_refine_ls_extinction_coef 0.011(2)
_refine_ls_extinction_expression Fc^*^=kFc[1+0.001xFc^2^\l^3^/sin(2\q)]^-1/4^
_refine_ls_extinction_method SHELXL
_refine_ls_goodness_of_fit_ref 1.005
_refine_ls_hydrogen_treatment constr
_refine_ls_matrix_type full
_refine_ls_number_parameters 274
_refine_ls_number_reflns 3611
_refine_ls_number_restraints 0
_refine_ls_restrained_S_all 1.005
_refine_ls_R_factor_all 0.1313
_refine_ls_R_factor_gt 0.0554
_refine_ls_shift/su_max 0.000
_refine_ls_shift/su_mean 0.000
_refine_ls_structure_factor_coef Fsqd
_refine_ls_weighting_details 'calc w=1/[\s^2^(Fo^2^)+(0.0218P)^2^+0.0000P] where P=(Fo^2^+2Fc^2^)/3'
_refine_ls_weighting_scheme calc
_refine_ls_wR_factor_gt 0.1044
_refine_ls_wR_factor_ref 0.1331
_reflns_number_gt 1593
_reflns_number_total 3611
_reflns_threshold_expression >2sigma(I)
_cod_data_source_file C0DT01053G.TXT
_cod_data_source_block 290421d_0m
_cod_depositor_comments
;
The following automatic conversions were performed:
'_symmetry_cell_setting' value 'Triclinic' changed to 'triclinic'
according to '/home/saulius/struct/CIF-dictionaries/cif_core.dic'
dictionary named 'cif_core.dic' version 2.4.1 from 2010-06-29.

Automatic conversion script
Id: cif_fix_enum 1555 2011-01-17 13:19:09Z saulius 
;
_cod_original_cell_volume 939.7(3)
_cod_original_sg_symbol_Hall -P1
_cod_original_sg_symbol_H-M P-1
_cod_database_code 7014687

loop_
_symmetry_equiv_pos_as_xyz
'x, y, z'
'-x, -y, -z'

loop_
_atom_site_label
_atom_site_type_symbol
_atom_site_fract_x
_atom_site_fract_y
_atom_site_fract_z
_atom_site_U_iso_or_equiv
_atom_site_adp_type
_atom_site_occupancy
_atom_site_symmetry_multiplicity
_atom_site_calc_flag
_atom_site_refinement_flags
_atom_site_disorder_assembly
_atom_site_disorder_group
C1 C 0.7512(3) 0.4889(3) 0.5000(2) 0.0430(8) Uani 1 1 d . . .
C2 C 0.6916(3) 0.5644(3) 0.5781(2) 0.0435(8) Uani 1 1 d . . .
C3 C 0.7222(3) 0.7300(4) 0.5807(2) 0.0478(8) Uani 1 1 d . . .
C4 C 0.5841(4) 0.7386(4) 0.7424(3) 0.0748(11) Uani 1 1 d . . .
H4A H 0.5022 0.6431 0.7198 0.112 Uiso 1 1 calc R . .
H4B H 0.5361 0.8079 0.7728 0.112 Uiso 1 1 calc R . .
H4C H 0.6643 0.7211 0.7966 0.112 Uiso 1 1 calc R . .
C5 C 0.6712(4) 0.9644(4) 0.6352(3) 0.0859(12) Uani 1 1 d . . .
H5A H 0.7767 1.0279 0.6666 0.129 Uiso 1 1 calc R . .
H5B H 0.5911 0.9898 0.6709 0.129 Uiso 1 1 calc R . .
H5C H 0.6542 0.9813 0.5587 0.129 Uiso 1 1 calc R . .
C6 C 0.8193(3) 0.8008(3) 0.5062(2) 0.0558(9) Uani 1 1 d . . .
H6 H 0.8478 0.9070 0.5051 0.067 Uiso 1 1 calc R . .
C7 C 0.8789(3) 0.7226(3) 0.4308(2) 0.0532(9) Uani 1 1 d . . .
H7 H 0.9430 0.7814 0.3830 0.064 Uiso 1 1 calc R . .
C8 C 0.8501(3) 0.5670(3) 0.4224(2) 0.0410(7) Uani 1 1 d . . .
C9 C 0.9091(3) 0.4924(3) 0.3376(2) 0.0413(7) Uani 1 1 d . . .
C10 C 1.0133(3) 0.5762(3) 0.2696(2) 0.0454(8) Uani 1 1 d . . .
H10 H 1.0477 0.6826 0.2775 0.054 Uiso 1 1 calc R . .
C11 C 1.0674(3) 0.5044(3) 0.1899(2) 0.0434(8) Uani 1 1 d . . .
C12 C 1.1778(3) 0.5936(3) 0.1167(2) 0.0448(8) Uani 1 1 d . . .
C13 C 1.3015(4) 0.8306(4) 0.0566(3) 0.0642(10) Uani 1 1 d . . .
H13 H 1.3224 0.9364 0.0611 0.077 Uiso 1 1 calc R . .
C14 C 1.3702(4) 0.7706(4) -0.0187(3) 0.0593(9) Uani 1 1 d . . .
H14 H 1.4335 0.8331 -0.0652 0.071 Uiso 1 1 calc R . .
C15 C 1.3431(4) 0.6167(4) -0.0233(3) 0.0629(10) Uani 1 1 d . . .
H15 H 1.3901 0.5722 -0.0723 0.076 Uiso 1 1 calc R . .
C16 C 1.2462(3) 0.5277(3) 0.0443(2) 0.0545(9) Uani 1 1 d . . .
H16 H 1.2267 0.4222 0.0412 0.065 Uiso 1 1 calc R . .
C17 C 0.9409(4) 0.0285(3) 0.1537(3) 0.0559(9) Uani 1 1 d . . .
H17 H 1.0352 0.0850 0.1280 0.067 Uiso 1 1 calc R . .
C18 C 0.8796(4) -0.1281(4) 0.1300(3) 0.0688(10) Uani 1 1 d . . .
H18 H 0.9315 -0.1781 0.0885 0.083 Uiso 1 1 calc R . .
C19 C 0.7414(4) -0.2070(4) 0.1690(3) 0.0666(10) Uani 1 1 d . . .
H19 H 0.6956 -0.3119 0.1536 0.080 Uiso 1 1 calc R . .
C20 C 0.6710(4) -0.1281(4) 0.2315(3) 0.0664(10) Uani 1 1 d . . .
H20 H 0.5780 -0.1834 0.2592 0.080 Uiso 1 1 calc R . .
C21 C 0.8622(4) 0.1000(3) 0.2153(2) 0.0455(8) Uani 1 1 d . . .
C22 C 0.9207(3) 0.2702(3) 0.2396(2) 0.0427(8) Uani 1 1 d . . .
C23 C 0.8630(3) 0.3339(3) 0.3211(2) 0.0439(8) Uani 1 1 d . . .
H23 H 0.7939 0.2713 0.3646 0.053 Uiso 1 1 calc R . .
N1 N 0.7001(3) 0.3379(3) 0.5134(2) 0.0552(7) Uani 1 1 d . . .
N2 N 0.6039(3) 0.4644(3) 0.6384(2) 0.0556(7) Uani 1 1 d . . .
N3 N 0.6587(3) 0.8043(3) 0.6493(2) 0.0631(8) Uani 1 1 d . . .
N4 N 1.2061(3) 0.7470(3) 0.1242(2) 0.0591(8) Uani 1 1 d . . .
N5 N 1.0251(3) 0.3510(3) 0.17610(19) 0.0452(6) Uani 1 1 d . . .
N6 N 0.7277(3) 0.0233(3) 0.2554(2) 0.0555(7) Uani 1 1 d . . .
O1 O 0.6105(2) 0.3254(2) 0.59972(17) 0.0646(7) Uani 1 1 d . . .

loop_
_atom_site_aniso_label
_atom_site_aniso_U_11
_atom_site_aniso_U_22
_atom_site_aniso_U_33
_atom_site_aniso_U_23
_atom_site_aniso_U_13
_atom_site_aniso_U_12
C1 0.0336(17) 0.050(2) 0.0391(18) -0.0021(16) 0.0048(14) 0.0042(15)
C2 0.0364(17) 0.057(2) 0.0334(17) -0.0008(16) 0.0075(14) 0.0082(15)
C3 0.0455(19) 0.058(2) 0.0400(18) -0.0018(17) 0.0091(15) 0.0149(16)
C4 0.077(3) 0.097(3) 0.055(2) -0.008(2) 0.0281(19) 0.027(2)
C5 0.119(3) 0.068(3) 0.084(3) -0.012(2) 0.028(2) 0.043(2)
C6 0.063(2) 0.048(2) 0.058(2) 0.0058(18) 0.0193(18) 0.0147(17)
C7 0.057(2) 0.054(2) 0.0440(19) -0.0003(17) 0.0169(16) 0.0070(17)
C8 0.0387(17) 0.0451(19) 0.0381(17) -0.0002(15) 0.0072(14) 0.0104(15)
C9 0.0375(17) 0.0485(19) 0.0396(17) 0.0051(16) 0.0088(14) 0.0140(15)
C10 0.0450(18) 0.0446(19) 0.0458(19) 0.0039(16) 0.0110(15) 0.0108(15)
C11 0.0424(18) 0.0456(19) 0.0417(18) 0.0004(16) 0.0079(14) 0.0121(15)
C12 0.0476(19) 0.047(2) 0.0389(18) -0.0005(16) 0.0072(15) 0.0123(16)
C13 0.063(2) 0.054(2) 0.072(2) 0.009(2) 0.023(2) 0.0071(18)
C14 0.054(2) 0.068(3) 0.053(2) 0.007(2) 0.0229(17) 0.0094(19)
C15 0.075(2) 0.058(2) 0.056(2) -0.0054(19) 0.0278(19) 0.0114(19)
C16 0.060(2) 0.048(2) 0.056(2) -0.0035(18) 0.0234(18) 0.0114(17)
C17 0.058(2) 0.045(2) 0.064(2) -0.0025(18) 0.0129(18) 0.0131(17)
C18 0.076(3) 0.066(3) 0.074(3) 0.003(2) 0.022(2) 0.032(2)
C19 0.073(3) 0.048(2) 0.079(3) -0.001(2) 0.008(2) 0.019(2)
C20 0.066(2) 0.049(2) 0.080(3) 0.014(2) 0.018(2) 0.0080(19)
C21 0.0483(19) 0.049(2) 0.0417(18) 0.0036(16) 0.0111(15) 0.0167(16)
C22 0.0416(18) 0.0423(18) 0.0453(18) 0.0056(16) 0.0114(15) 0.0123(15)
C23 0.0419(18) 0.0476(19) 0.0387(17) 0.0018(16) 0.0095(14) 0.0068(15)
N1 0.0529(16) 0.0614(18) 0.0507(17) 0.0050(15) 0.0234(14) 0.0104(14)
N2 0.0486(16) 0.0608(18) 0.0527(17) -0.0060(16) 0.0111(13) 0.0085(14)
N3 0.0680(19) 0.069(2) 0.0611(19) -0.0050(16) 0.0279(15) 0.0271(16)
N4 0.0611(18) 0.0561(18) 0.0622(19) 0.0059(16) 0.0270(15) 0.0138(14)
N5 0.0439(15) 0.0463(16) 0.0457(16) 0.0010(13) 0.0098(12) 0.0129(12)
N6 0.0617(18) 0.0403(16) 0.0606(18) 0.0031(14) 0.0182(15) 0.0063(13)
O1 0.0687(16) 0.0614(16) 0.0605(15) 0.0121(13) 0.0273(12) 0.0078(12)

loop_
_atom_type_symbol
_atom_type_description
_atom_type_scat_dispersion_real
_atom_type_scat_dispersion_imag
_atom_type_scat_source
C C 0.0033 0.0016 'International Tables Vol C Tables 4.2.6.8 and 6.1.1.4'
H H 0.0000 0.0000 'International Tables Vol C Tables 4.2.6.8 and 6.1.1.4'
N N 0.0061 0.0033 'International Tables Vol C Tables 4.2.6.8 and 6.1.1.4'
O O 0.0106 0.0060 'International Tables Vol C Tables 4.2.6.8 and 6.1.1.4'

loop_
_geom_angle_atom_site_label_1
_geom_angle_atom_site_label_2
_geom_angle_atom_site_label_3
_geom_angle
_geom_angle_site_symmetry_1
_geom_angle_site_symmetry_3
_geom_angle_publ_flag
N1 C1 C2 108.7(3) . . ?
N1 C1 C8 127.6(3) . . ?
C2 C1 C8 123.7(3) . . ?
N2 C2 C1 110.4(3) . . ?
N2 C2 C3 128.1(3) . . ?
C1 C2 C3 121.4(3) . . ?
N3 C3 C6 124.1(3) . . ?
N3 C3 C2 122.9(3) . . ?
C6 C3 C2 113.1(3) . . ?
N3 C4 H4A 109.5 . . ?
N3 C4 H4B 109.5 . . ?
H4A C4 H4B 109.5 . . ?
N3 C4 H4C 109.5 . . ?
H4A C4 H4C 109.5 . . ?
H4B C4 H4C 109.5 . . ?
N3 C5 H5A 109.5 . . ?
N3 C5 H5B 109.5 . . ?
H5A C5 H5B 109.5 . . ?
N3 C5 H5C 109.5 . . ?
H5A C5 H5C 109.5 . . ?
H5B C5 H5C 109.5 . . ?
C3 C6 C7 124.1(3) . . ?
C3 C6 H6 117.9 . . ?
C7 C6 H6 117.9 . . ?
C8 C7 C6 125.4(3) . . ?
C8 C7 H7 117.3 . . ?
C6 C7 H7 117.3 . . ?
C7 C8 C1 112.4(3) . . ?
C7 C8 C9 122.3(3) . . ?
C1 C8 C9 125.2(3) . . ?
C10 C9 C23 116.2(3) . . ?
C10 C9 C8 121.9(3) . . ?
C23 C9 C8 121.9(3) . . ?
C9 C10 C11 121.3(3) . . ?
C9 C10 H10 119.4 . . ?
C11 C10 H10 119.4 . . ?
N5 C11 C10 122.2(3) . . ?
N5 C11 C12 116.3(3) . . ?
C10 C11 C12 121.4(3) . . ?
N4 C12 C16 121.2(3) . . ?
N4 C12 C11 115.5(3) . . ?
C16 C12 C11 123.3(3) . . ?
N4 C13 C14 124.2(3) . . ?
N4 C13 H13 117.9 . . ?
C14 C13 H13 117.9 . . ?
C15 C14 C13 117.9(3) . . ?
C15 C14 H14 121.1 . . ?
C13 C14 H14 121.1 . . ?
C14 C15 C16 119.6(3) . . ?
C14 C15 H15 120.2 . . ?
C16 C15 H15 120.2 . . ?
C15 C16 C12 120.1(3) . . ?
C15 C16 H16 119.9 . . ?
C12 C16 H16 119.9 . . ?
C21 C17 C18 119.8(3) . . ?
C21 C17 H17 120.1 . . ?
C18 C17 H17 120.1 . . ?
C19 C18 C17 118.4(3) . . ?
C19 C18 H18 120.8 . . ?
C17 C18 H18 120.8 . . ?
C18 C19 C20 118.5(3) . . ?
C18 C19 H19 120.8 . . ?
C20 C19 H19 120.8 . . ?
N6 C20 C19 124.3(3) . . ?
N6 C20 H20 117.9 . . ?
C19 C20 H20 117.9 . . ?
N6 C21 C17 122.3(3) . . ?
N6 C21 C22 115.9(3) . . ?
C17 C21 C22 121.7(3) . . ?
N5 C22 C23 124.4(3) . . ?
N5 C22 C21 115.6(3) . . ?
C23 C22 C21 120.0(3) . . ?
C22 C23 C9 119.4(3) . . ?
C22 C23 H23 120.3 . . ?
C9 C23 H23 120.3 . . ?
C1 N1 O1 103.6(2) . . ?
C2 N2 O1 104.1(2) . . ?
C3 N3 C4 124.7(3) . . ?
C3 N3 C5 119.9(3) . . ?
C4 N3 C5 115.3(3) . . ?
C13 N4 C12 117.0(3) . . ?
C22 N5 C11 116.4(3) . . ?
C21 N6 C20 116.7(3) . . ?
N2 O1 N1 113.2(2) . . ?

loop_
_geom_bond_atom_site_label_1
_geom_bond_atom_site_label_2
_geom_bond_distance
_geom_bond_site_symmetry_2
_geom_bond_publ_flag
C1 N1 1.339(3) . ?
C1 C2 1.422(4) . ?
C1 C8 1.428(3) . ?
C2 N2 1.313(3) . ?
C2 C3 1.459(4) . ?
C3 N3 1.354(3) . ?
C3 C6 1.370(4) . ?
C4 N3 1.445(3) . ?
C4 H4A 0.9600 . ?
C4 H4B 0.9600 . ?
C4 H4C 0.9600 . ?
C5 N3 1.454(4) . ?
C5 H5A 0.9600 . ?
C5 H5B 0.9600 . ?
C5 H5C 0.9600 . ?
C6 C7 1.412(4) . ?
C6 H6 0.9300 . ?
C7 C8 1.371(4) . ?
C7 H7 0.9300 . ?
C8 C9 1.474(3) . ?
C9 C10 1.385(3) . ?
C9 C23 1.390(4) . ?
C10 C11 1.387(3) . ?
C10 H10 0.9300 . ?
C11 N5 1.344(3) . ?
C11 C12 1.480(4) . ?
C12 N4 1.353(3) . ?
C12 C16 1.368(4) . ?
C13 N4 1.339(3) . ?
C13 C14 1.366(4) . ?
C13 H13 0.9300 . ?
C14 C15 1.357(4) . ?
C14 H14 0.9300 . ?
C15 C16 1.366(4) . ?
C15 H15 0.9300 . ?
C16 H16 0.9300 . ?
C17 C21 1.374(4) . ?
C17 C18 1.384(4) . ?
C17 H17 0.9300 . ?
C18 C19 1.361(4) . ?
C18 H18 0.9300 . ?
C19 C20 1.373(4) . ?
C19 H19 0.9300 . ?
C20 N6 1.340(3) . ?
C20 H20 0.9300 . ?
C21 N6 1.338(3) . ?
C21 C22 1.501(4) . ?
C22 N5 1.338(3) . ?
C22 C23 1.382(4) . ?
C23 H23 0.9300 . ?
N1 O1 1.391(3) . ?
N2 O1 1.377(3) . ?

loop_
_cod_related_entry_id
_cod_related_entry_database
_cod_related_entry_code
1 ChemSpider 30652777
